data_4331296
loop_
_publ_author_name
'Maria Barsukova-Stuckart'
'Natalya V. Izarova'
'Ryan A. Barrett'
'Zhenxing Wang'
'Johan van Tol'
'Harold W. Kroto'
'Naresh S. Dalal'
'Pablo Jim\'enez-Lozano'
'Jorge J. Carb\'o'
'Josep M. Poblet'
'Marc S. von Gernler'
'Thomas Drewello'
'Pedro de Oliveira'
'Bineta Keita'
'Ulrich Kortz'

_publ_contact_author_address
;Jacobs University
School of Engineering and Science
P.O. Box 750 561
28725 Bremen
Germany
;
_publ_contact_author_email u.kortz@jacobs-university.de
_publ_contact_author_fax '+49-421-200 3229'
_publ_contact_author_name 'Ulrich Kortz'
_publ_contact_author_phone '+49-421-200 3235'
_publ_section_title
;
 Polyoxopalladates Encapsulating 8-Coordinated Metal Ions, [MO8PdII12L8]n-
 (M = Sc3+, Mn2+, Fe3+, Co2+, Ni2+, Cu2+, Zn2+, Lu3+; L = PhAsO32-,
 PhPO32-, SeO32-)
;
_journal_name_full 'Inorganic Chemistry'
_journal_page_first 13214
_journal_page_last 13228
_journal_paper_doi 10.1021/ic301537n
_journal_volume 51
_journal_year 2012
_chemical_formula_sum 'C48 H94 As8 Mn Na6 O59 Pd12'
_chemical_formula_weight 3684.27
_chemical_name_systematic
; 
 ? 
;
_space_group_IT_number 87
_symmetry_cell_setting tetragonal
_symmetry_space_group_name_Hall '-I 4'
_symmetry_space_group_name_H-M 'I 4/m'
_atom_sites_solution_hydrogens geom
_atom_sites_solution_primary direct
_atom_sites_solution_secondary difmap
_audit_creation_method SHELXL-97
_cell_angle_alpha 90.00
_cell_angle_beta 90.00
_cell_angle_gamma 90.00
_cell_formula_units_Z 2
_cell_length_a 16.109(3)
_cell_length_b 16.109(3)
_cell_length_c 24.770(6)
_cell_measurement_reflns_used 4416
_cell_measurement_temperature 173(2)
_cell_measurement_theta_max 27.68
_cell_measurement_theta_min 2.43
_cell_volume 6428(2)
_computing_cell_refinement 'Bruker SAINT'
_computing_data_collection 'Bruker APEX2'
_computing_data_reduction 'Bruker SAINT'
_computing_molecular_graphics 'Bruker SHELXTL'
_computing_publication_material 'Bruker SHELXTL'
_computing_structure_refinement 'SHELXL-97 (Sheldrick, 2008)'
_computing_structure_solution 'SHELXS-97 (Sheldrick, 2008)'
_diffrn_ambient_temperature 173(2)
_diffrn_measured_fraction_theta_full 0.998
_diffrn_measured_fraction_theta_max 0.998
_diffrn_measurement_device_type 'Bruker APEX-II CCD'
_diffrn_measurement_method '\f and \w scans'
_diffrn_radiation_monochromator graphite
_diffrn_radiation_source 'fine-focus sealed tube'
_diffrn_radiation_type MoK\a
_diffrn_radiation_wavelength 0.71073
_diffrn_reflns_av_R_equivalents 0.0750
_diffrn_reflns_av_sigmaI/netI 0.0531
_diffrn_reflns_limit_h_max 16
_diffrn_reflns_limit_h_min -21
_diffrn_reflns_limit_k_max 21
_diffrn_reflns_limit_k_min -20
_diffrn_reflns_limit_l_max 32
_diffrn_reflns_limit_l_min -28
_diffrn_reflns_number 26771
_diffrn_reflns_theta_full 27.87
_diffrn_reflns_theta_max 27.87
_diffrn_reflns_theta_min 3.29
_exptl_absorpt_coefficient_mu 3.868
_exptl_absorpt_correction_T_max 0.2177
_exptl_absorpt_correction_T_min 0.0632
_exptl_absorpt_correction_type multi-scan
_exptl_absorpt_process_details SADABS
_exptl_crystal_colour red
_exptl_crystal_density_diffrn 1.903
_exptl_crystal_description octahedron
_exptl_crystal_F_000 3522
_exptl_crystal_size_max 0.82
_exptl_crystal_size_mid 0.62
_exptl_crystal_size_min 0.57
_refine_diff_density_max 1.657
_refine_diff_density_min -0.807
_refine_diff_density_rms 0.237
_refine_ls_extinction_method none
_refine_ls_goodness_of_fit_ref 1.254
_refine_ls_hydrogen_treatment constr
_refine_ls_matrix_type full
_refine_ls_number_parameters 133
_refine_ls_number_reflns 3929
_refine_ls_number_restraints 0
_refine_ls_restrained_S_all 1.254
_refine_ls_R_factor_all 0.0989
_refine_ls_R_factor_gt 0.0551
_refine_ls_shift/su_max 0.000
_refine_ls_shift/su_mean 0.000
_refine_ls_structure_factor_coef Fsqd
_refine_ls_weighting_details 'calc w=1/[\s^2^(Fo^2^)+(0.1000P)^2^+0.0000P] where P=(Fo^2^+2Fc^2^)/3'
_refine_ls_weighting_scheme calc
_refine_ls_wR_factor_gt 0.1750
_refine_ls_wR_factor_ref 0.2015
_reflns_number_gt 2538
_reflns_number_total 3929
_reflns_threshold_expression >2sigma(I)
_cod_data_source_file ic301537n_si_001_02.cif
_cod_data_source_block MnPd12(PhAs)8_Na-1b
_cod_database_code 4331296

loop_
_symmetry_equiv_pos_as_xyz
'x, y, z'
'-x, -y, z'
'-y, x, z'
'y, -x, z'
'x+1/2, y+1/2, z+1/2'
'-x+1/2, -y+1/2, z+1/2'
'-y+1/2, x+1/2, z+1/2'
'y+1/2, -x+1/2, z+1/2'
'-x, -y, -z'
'x, y, -z'
'y, -x, -z'
'-y, x, -z'
'-x+1/2, -y+1/2, -z+1/2'
'x+1/2, y+1/2, -z+1/2'
'y+1/2, -x+1/2, -z+1/2'
'-y+1/2, x+1/2, -z+1/2'

loop_
_atom_site_label
_atom_site_type_symbol
_atom_site_fract_x
_atom_site_fract_y
_atom_site_fract_z
_atom_site_U_iso_or_equiv
_atom_site_adp_type
_atom_site_occupancy
_atom_site_symmetry_multiplicity
_atom_site_calc_flag
_atom_site_refinement_flags
Mn1 Mn 0.0000 0.0000 0.0000 0.0234(6) Uani 1 8 d S
Pd1 Pd 0.07387(6) 0.19309(5) 0.0000 0.0313(3) Uani 1 2 d S
Pd2 Pd 0.13345(4) 0.05987(4) -0.09523(3) 0.0316(2) Uani 1 1 d .
As1 As 0.09387(6) 0.24749(5) -0.12167(4) 0.0361(3) Uani 1 1 d .
O1 O 0.0409(3) 0.1089(3) -0.0535(2) 0.0289(12) Uani 1 1 d .
O2 O 0.1533(5) 0.1667(4) -0.1375(3) 0.0553(19) Uani 1 1 d .
O3 O 0.1076(5) 0.2770(4) -0.0575(3) 0.0551(18) Uani 1 1 d .
O4 O -0.0057(4) 0.2295(4) -0.1361(3) 0.0554(19) Uani 1 1 d .
C1 C 0.1296(6) 0.3379(6) -0.1660(4) 0.046(2) Uani 1 1 d .
C2 C 0.1826(7) 0.3210(8) -0.2099(5) 0.071(4) Uani 1 1 d .
H2A H 0.2032 0.2667 -0.2166 0.085 Uiso 1 1 calc R
C3 C 0.2034(9) 0.3877(11) -0.2431(6) 0.092(5) Uani 1 1 d .
H3A H 0.2362 0.3782 -0.2743 0.110 Uiso 1 1 calc R
C6 C 0.1032(11) 0.4141(8) -0.1555(6) 0.092(5) Uani 1 1 d .
H6A H 0.0696 0.4256 -0.1249 0.111 Uiso 1 1 calc R
C4 C 0.1777(10) 0.4664(9) -0.2316(7) 0.090(5) Uani 1 1 d .
H4A H 0.1971 0.5117 -0.2527 0.108 Uiso 1 1 calc R
C5 C 0.1278(13) 0.4793(8) -0.1927(8) 0.110(6) Uani 1 1 d .
H5A H 0.1058 0.5335 -0.1879 0.131 Uiso 1 1 calc R
O1W O -0.068(2) 0.373(2) -0.0638(14) 0.073(9) Uiso 0.25 1 d P
O2W O 0.0755(8) 0.0990(8) -0.2357(5) 0.047(3) Uiso 0.50 1 d P
O3W O 0.3967(18) 0.3329(18) -0.1628(12) 0.059(7) Uiso 0.25 1 d P
O4W O 0.319(2) 0.189(2) -0.1197(16) 0.087(11) Uiso 0.25 1 d P

loop_
_atom_site_aniso_label
_atom_site_aniso_U_11
_atom_site_aniso_U_22
_atom_site_aniso_U_33
_atom_site_aniso_U_23
_atom_site_aniso_U_13
_atom_site_aniso_U_12
Mn1 0.0252(10) 0.0252(10) 0.0198(15) 0.000 0.000 0.000
Pd1 0.0392(5) 0.0296(5) 0.0251(5) 0.000 0.000 -0.0033(4)
Pd2 0.0341(4) 0.0323(4) 0.0284(4) 0.0027(3) 0.0052(3) 0.0008(2)
As1 0.0433(5) 0.0345(5) 0.0306(5) 0.0061(4) 0.0021(4) -0.0041(4)
O1 0.027(3) 0.033(3) 0.027(3) -0.004(2) 0.000(2) 0.003(2)
O2 0.068(5) 0.037(4) 0.061(5) 0.017(3) 0.020(4) 0.008(3)
O3 0.089(5) 0.048(4) 0.029(3) 0.007(3) 0.001(3) -0.018(4)
O4 0.048(4) 0.054(4) 0.064(4) 0.030(4) -0.009(3) -0.019(3)
C1 0.060(6) 0.039(5) 0.040(5) 0.018(4) 0.000(5) -0.008(4)
C2 0.065(8) 0.066(8) 0.083(9) 0.029(7) 0.025(7) -0.006(6)
C3 0.081(10) 0.120(13) 0.074(10) 0.037(9) 0.025(8) -0.016(9)
C6 0.149(14) 0.050(7) 0.078(10) 0.009(6) 0.048(9) 0.006(8)
C4 0.118(13) 0.060(8) 0.092(11) 0.043(8) 0.009(9) -0.019(8)
C5 0.168(17) 0.043(7) 0.117(14) 0.039(8) 0.029(13) -0.002(9)

loop_
_atom_type_symbol
_atom_type_description
_atom_type_scat_dispersion_real
_atom_type_scat_dispersion_imag
_atom_type_scat_source
C C 0.0033 0.0016 'International Tables Vol C Tables 4.2.6.8 and 6.1.1.4'
H H 0.0000 0.0000 'International Tables Vol C Tables 4.2.6.8 and 6.1.1.4'
O O 0.0106 0.0060 'International Tables Vol C Tables 4.2.6.8 and 6.1.1.4'
Na Na 0.0362 0.0249 'International Tables Vol C Tables 4.2.6.8 and 6.1.1.4'
Mn Mn 0.3368 0.7283 'International Tables Vol C Tables 4.2.6.8 and 6.1.1.4'
As As 0.0499 2.0058 'International Tables Vol C Tables 4.2.6.8 and 6.1.1.4'
Pd Pd -0.9988 1.0072 'International Tables Vol C Tables 4.2.6.8 and 6.1.1.4'

loop_
_geom_angle_atom_site_label_1
_geom_angle_atom_site_label_2
_geom_angle_atom_site_label_3
_geom_angle
_geom_angle_site_symmetry_1
_geom_angle_site_symmetry_3
O1 Mn1 O1 70.5(3) . 10
O1 Mn1 O1 109.5(3) . 2
O1 Mn1 O1 180.0(3) 10 2
O1 Mn1 O1 109.46(13) . 11
O1 Mn1 O1 70.54(13) 10 11
O1 Mn1 O1 109.46(13) 2 11
O1 Mn1 O1 70.54(13) . 3
O1 Mn1 O1 109.46(13) 10 3
O1 Mn1 O1 70.54(13) 2 3
O1 Mn1 O1 180.0(4) 11 3
O1 Mn1 O1 180.0 . 9
O1 Mn1 O1 109.5(3) 10 9
O1 Mn1 O1 70.5(3) 2 9
O1 Mn1 O1 70.54(13) 11 9
O1 Mn1 O1 109.46(13) 3 9
O1 Mn1 O1 109.46(13) . 12
O1 Mn1 O1 70.54(13) 10 12
O1 Mn1 O1 109.46(13) 2 12
O1 Mn1 O1 109.5(3) 11 12
O1 Mn1 O1 70.5(3) 3 12
O1 Mn1 O1 70.54(13) 9 12
O1 Mn1 O1 70.54(13) . 4
O1 Mn1 O1 109.46(13) 10 4
O1 Mn1 O1 70.54(13) 2 4
O1 Mn1 O1 70.5(3) 11 4
O1 Mn1 O1 109.5(3) 3 4
O1 Mn1 O1 109.46(13) 9 4
O1 Mn1 O1 180.0(4) 12 4
O1 Pd1 O1 84.5(3) . 10
O1 Pd1 O3 177.9(2) . 10
O1 Pd1 O3 93.4(2) 10 10
O1 Pd1 O3 93.4(2) . .
O1 Pd1 O3 177.9(2) 10 .
O3 Pd1 O3 88.7(4) 10 .
O1 Pd2 O1 84.4(3) 4 .
O1 Pd2 O4 93.5(2) 4 4
O1 Pd2 O4 177.7(2) . 4
O1 Pd2 O2 177.2(3) 4 .
O1 Pd2 O2 92.9(3) . .
O4 Pd2 O2 89.3(3) 4 .
O2 As1 O4 111.6(4) . .
O2 As1 O3 111.7(4) . .
O4 As1 O3 112.4(4) . .
O2 As1 C1 106.7(4) . .
O4 As1 C1 107.4(4) . .
O3 As1 C1 106.8(4) . .
Pd2 O1 Pd1 116.0(2) 3 .
Pd2 O1 Pd2 115.3(3) 3 .
Pd1 O1 Pd2 115.1(2) . .
Pd2 O1 Mn1 102.7(2) 3 .
Pd1 O1 Mn1 102.5(2) . .
Pd2 O1 Mn1 102.3(2) . .
As1 O2 Pd2 116.7(4) . .
As1 O3 Pd1 116.1(4) . .
As1 O4 Pd2 115.8(3) . 3
C6 C1 C2 121.7(10) . .
C6 C1 As1 119.7(8) . .
C2 C1 As1 118.6(8) . .
C3 C2 C1 116.9(12) . .
C4 C3 C2 121.4(13) . .
C1 C6 C5 117.2(13) . .
C5 C4 C3 120.1(12) . .
C4 C5 C6 122.3(14) . .

loop_
_geom_bond_atom_site_label_1
_geom_bond_atom_site_label_2
_geom_bond_distance
_geom_bond_site_symmetry_2
Mn1 O1 2.294(5) .
Mn1 O1 2.294(5) 10
Mn1 O1 2.294(5) 2
Mn1 O1 2.294(5) 11
Mn1 O1 2.294(5) 3
Mn1 O1 2.294(5) 9
Mn1 O1 2.294(5) 12
Mn1 O1 2.294(5) 4
Pd1 O1 1.969(5) .
Pd1 O1 1.969(5) 10
Pd1 O3 2.038(6) 10
Pd1 O3 2.038(6) .
Pd2 O1 1.966(5) 4
Pd2 O1 1.979(5) .
Pd2 O4 2.045(6) 4
Pd2 O2 2.039(6) .
As1 O2 1.663(7) .
As1 O4 1.669(7) .
As1 O3 1.674(7) .
As1 C1 1.914(8) .
O1 Pd2 1.966(5) 3
O4 Pd2 2.045(6) 3
C1 C6 1.325(16) .
C1 C2 1.407(15) .
C2 C3 1.394(16) .
C3 C4 1.36(2) .
C6 C5 1.454(18) .
C4 C5 1.27(2) .
